data_4067387
loop_
_publ_author_name
'Choi, Kwong Shing'
'Chiu, Peng Fai'
'Chan, Kin Shing'

_publ_section_title
;
 Selective Activation of Benzylic Carbon&#x2212;Hydrogen Bonds of Toluenes
 with Rhodium(III) Porphyrin Methyl: Scope and Mechanism
;
_journal_issue 3
_journal_name_full Organometallics
_journal_page_first 624
_journal_paper_doi 10.1021/om9009119
_journal_volume 29
_journal_year 2010
_chemical_formula_sum 'C55 H42 F N4 Rh'
_chemical_formula_weight 880.84
_chemical_name_systematic
; 
 ? 
;
_space_group_IT_number 14
_symmetry_cell_setting monoclinic
_symmetry_space_group_name_Hall '-P 2ybc'
_symmetry_space_group_name_H-M 'P 1 21/c 1'
_atom_sites_solution_hydrogens geom
_atom_sites_solution_primary direct
_atom_sites_solution_secondary difmap
_audit_creation_method SHELXL-97
_cell_angle_alpha 90.00
_cell_angle_beta 96.123(3)
_cell_angle_gamma 90.00
_cell_formula_units_Z 4
_cell_length_a 13.8745(19)
_cell_length_b 22.056(3)
_cell_length_c 15.471(2)
_cell_measurement_reflns_used 247
_cell_measurement_temperature 293(2)
_cell_measurement_theta_max 14
_cell_measurement_theta_min -14
_cell_volume 4707.4(11)
_computing_cell_refinement 'BRUKER SMART CCD DIFFRACTOMETER'
_computing_data_collection 'BRUKER SMART CCD DIFFRACTOMETER'
_computing_data_reduction 'BRUKER SMART CCD DIFFRACTOMETER'
_computing_molecular_graphics 'SIEMENS SHELXTL'
_computing_publication_material 'SIEMENS SHELXTL'
_computing_structure_refinement 'SHELXL-97 (Sheldrick, 2008)'
_computing_structure_solution 'SHELXS-97 (Sheldrick, 2008)'
_diffrn_ambient_temperature 293(2)
_diffrn_measured_fraction_theta_full 0.997
_diffrn_measured_fraction_theta_max 0.997
_diffrn_measurement_device_type 'BRUKER SMART CCD DIFFRACTOMETER'
_diffrn_measurement_method 'OMEGA SCAN'
_diffrn_radiation_monochromator graphite
_diffrn_radiation_source 'fine-focus sealed tube'
_diffrn_radiation_type MoK\a
_diffrn_radiation_wavelength 0.71073
_diffrn_reflns_av_R_equivalents 0.0318
_diffrn_reflns_av_sigmaI/netI 0.0369
_diffrn_reflns_limit_h_max 16
_diffrn_reflns_limit_h_min -14
_diffrn_reflns_limit_k_max 21
_diffrn_reflns_limit_k_min -26
_diffrn_reflns_limit_l_max 17
_diffrn_reflns_limit_l_min -18
_diffrn_reflns_number 24160
_diffrn_reflns_theta_full 25.00
_diffrn_reflns_theta_max 25.00
_diffrn_reflns_theta_min 1.48
_exptl_absorpt_coefficient_mu 0.406
_exptl_absorpt_correction_T_max 1.00000
_exptl_absorpt_correction_T_min 0.721176
_exptl_absorpt_correction_type multi-scan
_exptl_crystal_colour red
_exptl_crystal_density_diffrn 1.243
_exptl_crystal_density_method 'not measured'
_exptl_crystal_description block
_exptl_crystal_F_000 1816
_exptl_crystal_size_max 0.50
_exptl_crystal_size_mid 0.40
_exptl_crystal_size_min 0.20
_platon_squeeze_details
;
;
_refine_diff_density_max 0.405
_refine_diff_density_min -0.213
_refine_diff_density_rms 0.050
_refine_ls_extinction_method none
_refine_ls_goodness_of_fit_ref 1.085
_refine_ls_hydrogen_treatment riding
_refine_ls_matrix_type full
_refine_ls_number_parameters 550
_refine_ls_number_reflns 8264
_refine_ls_number_restraints 0
_refine_ls_restrained_S_all 1.085
_refine_ls_R_factor_all 0.0468
_refine_ls_R_factor_gt 0.0325
_refine_ls_shift/su_max 0.001
_refine_ls_shift/su_mean 0.000
_refine_ls_structure_factor_coef Fsqd
_refine_ls_weighting_details 'calc w=1/[\s^2^(Fo^2^)+(0.0459P)^2^+0.0000P] where P=(Fo^2^+2Fc^2^)/3'
_refine_ls_weighting_scheme calc
_refine_ls_wR_factor_gt 0.0823
_refine_ls_wR_factor_ref 0.0891
_reflns_number_gt 6312
_reflns_number_total 8264
_reflns_threshold_expression >2sigma(I)
_cod_data_source_file om9009119_si_003.cif
_cod_data_source_block pfc420
_cod_depositor_comments
;
The following automatic conversions were performed:

'_symmetry_cell_setting' value 'Monoclinic' changed to 'monoclinic'
according to /home/saulius/struct/CIF-dictionaries/cif_core.dic
dictionary named 'cif_core.dic' version 2.4.1 from 2010-06-29.

Automatic conversion script
Id: cif_fix_values 1715 2011-07-08 13:25:40Z adriana 
;
_cod_original_cell_volume 4707.5(11)
_cod_original_sg_symbol_H-M P2(1)/c
_cod_database_code 4067387

loop_
_symmetry_equiv_pos_as_xyz
'x, y, z'
'-x, y+1/2, -z+1/2'
'-x, -y, -z'
'x, -y-1/2, z-1/2'

loop_
_atom_site_label
_atom_site_type_symbol
_atom_site_fract_x
_atom_site_fract_y
_atom_site_fract_z
_atom_site_U_iso_or_equiv
_atom_site_adp_type
_atom_site_occupancy
_atom_site_symmetry_multiplicity
_atom_site_calc_flag
_atom_site_refinement_flags
Rh1 Rh 0.545095(13) 0.857454(9) 0.208671(11) 0.03519(8) Uani 1 1 d .
F1 F 0.12883(17) 0.98663(15) 0.0250(2) 0.1603(12) Uani 1 1 d .
C1 C 0.68067(18) 0.85966(11) 0.06563(15) 0.0411(6) Uani 1 1 d .
C2 C 0.77608(19) 0.87721(14) 0.04995(17) 0.0522(7) Uani 1 1 d .
H2A H 0.8019 0.8751 -0.0030 0.063 Uiso 1 1 calc R
C3 C 0.82220(19) 0.89725(14) 0.12528(17) 0.0537(7) Uani 1 1 d .
H3A H 0.8853 0.9120 0.1339 0.064 Uiso 1 1 calc R
C4 C 0.75583(17) 0.89168(12) 0.19000(16) 0.0430(6) Uani 1 1 d .
C5 C 0.77722(17) 0.90522(12) 0.27772(16) 0.0437(6) Uani 1 1 d .
C6 C 0.71244(17) 0.89948(11) 0.34022(16) 0.0419(6) Uani 1 1 d .
C7 C 0.73468(19) 0.91027(12) 0.43143(16) 0.0486(7) Uani 1 1 d .
H7A H 0.7951 0.9206 0.4595 0.058 Uiso 1 1 calc R
C8 C 0.65310(18) 0.90288(12) 0.46912(16) 0.0471(7) Uani 1 1 d .
H8A H 0.6463 0.9079 0.5278 0.057 Uiso 1 1 calc R
C9 C 0.57808(18) 0.88582(12) 0.40276(15) 0.0398(6) Uani 1 1 d .
C10 C 0.48292(18) 0.87266(12) 0.41641(15) 0.0409(6) Uani 1 1 d .
C11 C 0.41217(18) 0.85100(11) 0.35368(15) 0.0394(6) Uani 1 1 d .
C12 C 0.31594(18) 0.83373(13) 0.36907(16) 0.0471(6) Uani 1 1 d .
H12A H 0.2891 0.8367 0.4215 0.056 Uiso 1 1 calc R
C13 C 0.27141(18) 0.81229(13) 0.29349(16) 0.0479(7) Uani 1 1 d .
H13A H 0.2086 0.7971 0.2846 0.057 Uiso 1 1 calc R
C14 C 0.33817(17) 0.81704(11) 0.22950(15) 0.0397(6) Uani 1 1 d .
C15 C 0.31724(17) 0.80194(11) 0.14192(15) 0.0409(6) Uani 1 1 d .
C16 C 0.38267(17) 0.80715(11) 0.07988(15) 0.0389(6) Uani 1 1 d .
C17 C 0.36090(19) 0.79372(12) -0.01084(15) 0.0477(7) Uani 1 1 d .
H17A H 0.3012 0.7815 -0.0384 0.057 Uiso 1 1 calc R
C18 C 0.44239(18) 0.80209(12) -0.04860(15) 0.0454(6) Uani 1 1 d .
H18A H 0.4497 0.7960 -0.1070 0.054 Uiso 1 1 calc R
C19 C 0.51618(17) 0.82207(11) 0.01676(14) 0.0388(6) Uani 1 1 d .
C20 C 0.61036(18) 0.83698(12) 0.00284(15) 0.0402(6) Uani 1 1 d .
C21 C 0.87802(18) 0.92662(14) 0.30802(16) 0.0499(7) Uani 1 1 d .
C22 C 0.8947(2) 0.98362(17) 0.3398(2) 0.0820(11) Uani 1 1 d .
H22A H 0.8429 1.0100 0.3432 0.098 Uiso 1 1 calc R
C23 C 0.9886(3) 1.0028(2) 0.3672(3) 0.1038(14) Uani 1 1 d .
H23A H 0.9987 1.0421 0.3878 0.125 Uiso 1 1 calc R
C24 C 1.0662(2) 0.9650(2) 0.3644(2) 0.0873(12) Uani 1 1 d .
C25 C 1.0488(2) 0.9079(2) 0.3342(2) 0.0858(12) Uani 1 1 d .
H25A H 1.1005 0.8813 0.3322 0.103 Uiso 1 1 calc R
C26 C 0.9562(2) 0.88843(17) 0.30634(19) 0.0675(9) Uani 1 1 d .
H26A H 0.9465 0.8490 0.2861 0.081 Uiso 1 1 calc R
C27 C 1.1684(3) 0.9865(3) 0.3956(3) 0.143(2) Uani 1 1 d .
H27A H 1.2139 0.9547 0.3876 0.214 Uiso 1 1 calc R
H27B H 1.1721 0.9969 0.4562 0.214 Uiso 1 1 calc R
H27C H 1.1837 1.0215 0.3628 0.214 Uiso 1 1 calc R
C31 C 0.45519(18) 0.88176(12) 0.50742(16) 0.0428(6) Uani 1 1 d .
C32 C 0.47567(19) 0.83829(13) 0.57084(16) 0.0471(6) Uani 1 1 d .
H32A H 0.5079 0.8031 0.5578 0.057 Uiso 1 1 calc R
C33 C 0.4489(2) 0.84642(13) 0.65339(17) 0.0538(7) Uani 1 1 d .
H33A H 0.4635 0.8165 0.6951 0.065 Uiso 1 1 calc R
C34 C 0.4008(2) 0.89828(14) 0.67545(16) 0.0521(7) Uani 1 1 d .
C35 C 0.3830(2) 0.94199(15) 0.61250(17) 0.0615(8) Uani 1 1 d .
H35A H 0.3531 0.9780 0.6261 0.074 Uiso 1 1 calc R
C36 C 0.4088(2) 0.93355(14) 0.52925(17) 0.0586(8) Uani 1 1 d .
H36A H 0.3944 0.9635 0.4875 0.070 Uiso 1 1 calc R
C37 C 0.3694(3) 0.90697(16) 0.76526(18) 0.0762(10) Uani 1 1 d .
H37A H 0.3368 0.9452 0.7679 0.114 Uiso 1 1 calc R
H37B H 0.4252 0.9064 0.8076 0.114 Uiso 1 1 calc R
H37C H 0.3261 0.8749 0.7773 0.114 Uiso 1 1 calc R
C41 C 0.21828(18) 0.77708(13) 0.11257(16) 0.0470(6) Uani 1 1 d .
C42 C 0.1360(2) 0.81249(16) 0.11026(19) 0.0653(8) Uani 1 1 d .
H42A H 0.1409 0.8526 0.1286 0.078 Uiso 1 1 calc R
C43 C 0.0458(2) 0.7885(2) 0.0807(2) 0.0824(11) Uani 1 1 d .
H43A H -0.0090 0.8129 0.0803 0.099 Uiso 1 1 calc R
C44 C 0.0357(2) 0.7298(2) 0.0520(2) 0.0807(11) Uani 1 1 d .
C45 C 0.1185(2) 0.69418(18) 0.0542(2) 0.0801(11) Uani 1 1 d .
H45A H 0.1137 0.6541 0.0355 0.096 Uiso 1 1 calc R
C46 C 0.2076(2) 0.71795(15) 0.08408(19) 0.0613(8) Uani 1 1 d .
H46A H 0.2622 0.6934 0.0851 0.074 Uiso 1 1 calc R
C47 C -0.0637(3) 0.7044(3) 0.0182(3) 0.131(2) Uani 1 1 d .
H47A H -0.0568 0.6631 0.0003 0.197 Uiso 1 1 calc R
H47B H -0.0908 0.7281 -0.0305 0.197 Uiso 1 1 calc R
H47C H -0.1058 0.7060 0.0634 0.197 Uiso 1 1 calc R
C51 C 0.64023(17) 0.82721(12) -0.08674(15) 0.0409(6) Uani 1 1 d .
C52 C 0.6431(2) 0.87418(13) -0.14499(17) 0.0539(7) Uani 1 1 d .
H52A H 0.6247 0.9129 -0.1295 0.065 Uiso 1 1 calc R
C53 C 0.6731(2) 0.86435(14) -0.22625(18) 0.0599(8) Uani 1 1 d .
H53A H 0.6732 0.8965 -0.2651 0.072 Uiso 1 1 calc R
C54 C 0.7025(2) 0.80828(14) -0.25073(17) 0.0532(7) Uani 1 1 d .
C55 C 0.6997(2) 0.76149(14) -0.19274(18) 0.0618(8) Uani 1 1 d .
H55A H 0.7189 0.7229 -0.2082 0.074 Uiso 1 1 calc R
C56 C 0.6689(2) 0.77070(14) -0.11131(18) 0.0600(8) Uani 1 1 d .
H56A H 0.6675 0.7383 -0.0730 0.072 Uiso 1 1 calc R
C57 C 0.7375(3) 0.79729(17) -0.33878(19) 0.0814(11) Uani 1 1 d .
H57A H 0.7550 0.7554 -0.3437 0.122 Uiso 1 1 calc R
H57B H 0.7930 0.8223 -0.3448 0.122 Uiso 1 1 calc R
H57C H 0.6868 0.8072 -0.3837 0.122 Uiso 1 1 calc R
C61 C 0.5054(2) 0.94602(12) 0.18043(18) 0.0526(7) Uani 1 1 d .
H61A H 0.5137 0.9692 0.2340 0.063 Uiso 1 1 calc R
H61B H 0.5496 0.9626 0.1420 0.063 Uiso 1 1 calc R
C62 C 0.4052(2) 0.95506(12) 0.13961(18) 0.0500(7) Uani 1 1 d .
C63 C 0.3293(2) 0.96390(14) 0.1888(2) 0.0672(9) Uani 1 1 d .
H63A H 0.3409 0.9627 0.2491 0.081 Uiso 1 1 calc R
C64 C 0.2358(3) 0.97455(16) 0.1503(3) 0.0885(12) Uani 1 1 d .
H64A H 0.1849 0.9804 0.1840 0.106 Uiso 1 1 calc R
C65 C 0.2209(3) 0.97622(19) 0.0629(4) 0.0967(13) Uani 1 1 d .
C66 C 0.2929(3) 0.96812(18) 0.0112(3) 0.0905(12) Uani 1 1 d .
H66A H 0.2801 0.9698 -0.0490 0.109 Uiso 1 1 calc R
C67 C 0.3852(2) 0.95745(14) 0.0497(2) 0.0654(8) Uani 1 1 d .
H67A H 0.4351 0.9517 0.0149 0.078 Uiso 1 1 calc R
N1 N 0.66853(14) 0.86903(9) 0.15201(12) 0.0404(5) Uani 1 1 d .
N2 N 0.61598(14) 0.88299(9) 0.32418(12) 0.0386(5) Uani 1 1 d .
N3 N 0.42452(14) 0.83987(9) 0.26757(12) 0.0381(5) Uani 1 1 d .
N4 N 0.47806(13) 0.82502(9) 0.09579(12) 0.0376(5) Uani 1 1 d .

loop_
_atom_site_aniso_label
_atom_site_aniso_U_11
_atom_site_aniso_U_22
_atom_site_aniso_U_33
_atom_site_aniso_U_23
_atom_site_aniso_U_13
_atom_site_aniso_U_12
Rh1 0.03603(12) 0.03513(13) 0.03436(12) -0.00187(8) 0.00354(8) -0.00067(8)
F1 0.0779(16) 0.155(3) 0.234(3) 0.031(2) -0.0467(18) 0.0235(16)
C1 0.0439(14) 0.0411(15) 0.0394(14) 0.0014(11) 0.0103(11) 0.0003(11)
C2 0.0460(15) 0.068(2) 0.0443(15) -0.0002(14) 0.0129(12) -0.0041(13)
C3 0.0409(15) 0.067(2) 0.0544(17) -0.0023(14) 0.0098(13) -0.0084(13)
C4 0.0374(13) 0.0445(16) 0.0474(15) -0.0044(12) 0.0059(11) 0.0001(11)
C5 0.0358(13) 0.0457(17) 0.0490(15) -0.0056(12) 0.0022(11) 0.0014(11)
C6 0.0399(14) 0.0385(15) 0.0455(14) -0.0055(11) -0.0039(11) 0.0035(11)
C7 0.0428(15) 0.0538(19) 0.0470(15) -0.0085(13) -0.0061(12) 0.0029(12)
C8 0.0506(16) 0.0529(18) 0.0367(13) -0.0058(12) -0.0007(12) 0.0047(12)
C9 0.0472(15) 0.0364(15) 0.0358(13) -0.0024(11) 0.0038(11) 0.0065(11)
C10 0.0478(15) 0.0405(16) 0.0350(13) 0.0028(11) 0.0070(11) 0.0040(11)
C11 0.0451(14) 0.0357(15) 0.0380(13) 0.0027(11) 0.0068(11) 0.0016(11)
C12 0.0477(15) 0.0570(18) 0.0380(14) 0.0018(12) 0.0115(12) -0.0015(13)
C13 0.0391(14) 0.0575(19) 0.0478(15) -0.0008(13) 0.0080(12) -0.0043(12)
C14 0.0383(13) 0.0385(15) 0.0425(14) 0.0006(11) 0.0058(11) -0.0003(11)
C15 0.0402(14) 0.0382(15) 0.0445(14) -0.0031(11) 0.0051(11) -0.0003(11)
C16 0.0398(13) 0.0366(15) 0.0397(13) -0.0029(11) 0.0017(11) -0.0012(10)
C17 0.0469(15) 0.0539(18) 0.0410(14) -0.0064(12) -0.0018(12) -0.0072(12)
C18 0.0529(16) 0.0502(18) 0.0328(13) -0.0009(11) 0.0035(12) -0.0065(12)
C19 0.0486(15) 0.0350(15) 0.0332(13) -0.0011(10) 0.0064(11) -0.0006(11)
C20 0.0474(15) 0.0380(15) 0.0360(13) 0.0012(11) 0.0075(11) -0.0016(11)
C21 0.0410(14) 0.0613(19) 0.0469(15) -0.0117(14) 0.0028(12) -0.0008(13)
C22 0.0477(18) 0.077(3) 0.121(3) -0.039(2) 0.0052(18) -0.0063(16)
C23 0.070(2) 0.100(3) 0.141(4) -0.069(3) 0.012(2) -0.024(2)
C24 0.0435(18) 0.137(4) 0.081(2) -0.052(2) 0.0058(16) -0.012(2)
C25 0.0436(18) 0.123(4) 0.087(2) -0.034(2) -0.0070(17) 0.0174(19)
C26 0.0476(17) 0.078(2) 0.075(2) -0.0204(17) -0.0024(15) 0.0086(16)
C27 0.054(2) 0.233(6) 0.140(4) -0.102(4) 0.003(2) -0.031(3)
C31 0.0440(14) 0.0446(16) 0.0393(13) -0.0026(12) 0.0018(11) -0.0001(12)
C32 0.0580(17) 0.0406(16) 0.0430(15) -0.0012(12) 0.0062(12) 0.0040(12)
C33 0.0657(18) 0.053(2) 0.0417(15) 0.0089(13) 0.0019(13) -0.0045(14)
C34 0.0533(16) 0.063(2) 0.0405(14) -0.0039(14) 0.0066(12) -0.0069(14)
C35 0.074(2) 0.063(2) 0.0494(17) -0.0023(15) 0.0139(14) 0.0215(16)
C36 0.076(2) 0.059(2) 0.0409(15) 0.0066(14) 0.0087(14) 0.0191(16)
C37 0.097(3) 0.086(3) 0.0494(17) -0.0003(16) 0.0268(17) -0.003(2)
C41 0.0397(14) 0.0602(19) 0.0417(14) -0.0090(13) 0.0064(11) -0.0070(13)
C42 0.0510(17) 0.076(2) 0.0684(19) -0.0149(17) 0.0034(15) -0.0014(16)
C43 0.0407(17) 0.122(4) 0.084(2) -0.020(2) 0.0047(16) 0.0042(19)
C44 0.0470(19) 0.128(4) 0.069(2) -0.030(2) 0.0132(16) -0.029(2)
C45 0.065(2) 0.090(3) 0.087(2) -0.031(2) 0.0155(18) -0.0314(19)
C46 0.0468(16) 0.066(2) 0.0715(19) -0.0118(16) 0.0090(14) -0.0094(14)
C47 0.060(2) 0.209(6) 0.126(3) -0.061(4) 0.017(2) -0.055(3)
C51 0.0438(14) 0.0397(16) 0.0396(13) -0.0020(12) 0.0069(11) -0.0046(11)
C52 0.0731(19) 0.0435(18) 0.0465(16) 0.0017(13) 0.0135(14) 0.0067(14)
C53 0.082(2) 0.056(2) 0.0445(16) 0.0134(14) 0.0175(15) 0.0039(16)
C54 0.0599(17) 0.058(2) 0.0436(15) -0.0040(14) 0.0144(13) -0.0088(14)
C55 0.089(2) 0.0406(18) 0.0607(18) -0.0067(14) 0.0277(16) -0.0018(15)
C56 0.087(2) 0.0451(19) 0.0519(17) 0.0060(13) 0.0254(15) -0.0029(15)
C57 0.105(3) 0.090(3) 0.0550(19) -0.0055(18) 0.0347(18) 0.001(2)
C61 0.0603(17) 0.0358(16) 0.0607(16) 0.0022(13) 0.0015(14) -0.0024(13)
C62 0.0578(17) 0.0317(15) 0.0611(17) 0.0056(13) 0.0094(14) 0.0055(12)
C63 0.074(2) 0.049(2) 0.081(2) 0.0105(16) 0.0207(18) 0.0143(16)
C64 0.068(2) 0.064(3) 0.138(4) 0.019(2) 0.029(2) 0.0185(18)
C65 0.064(2) 0.077(3) 0.142(4) 0.021(3) -0.020(3) 0.004(2)
C66 0.104(3) 0.079(3) 0.080(2) 0.006(2) -0.026(2) 0.014(2)
C67 0.076(2) 0.055(2) 0.0640(19) 0.0009(15) 0.0025(17) 0.0128(16)
N1 0.0404(11) 0.0443(14) 0.0366(11) -0.0041(9) 0.0034(9) -0.0014(9)
N2 0.0391(11) 0.0403(13) 0.0361(11) -0.0010(9) 0.0031(9) 0.0016(9)
N3 0.0407(11) 0.0386(12) 0.0353(10) -0.0021(9) 0.0056(9) -0.0012(9)
N4 0.0409(11) 0.0359(13) 0.0364(11) -0.0014(9) 0.0057(9) -0.0028(9)

loop_
_atom_type_symbol
_atom_type_description
_atom_type_scat_dispersion_real
_atom_type_scat_dispersion_imag
_atom_type_scat_source
C C 0.0033 0.0016 'International Tables Vol C Tables 4.2.6.8 and 6.1.1.4'
H H 0.0000 0.0000 'International Tables Vol C Tables 4.2.6.8 and 6.1.1.4'
N N 0.0061 0.0033 'International Tables Vol C Tables 4.2.6.8 and 6.1.1.4'
F F 0.0171 0.0103 'International Tables Vol C Tables 4.2.6.8 and 6.1.1.4'
Rh Rh -1.1178 0.9187 'International Tables Vol C Tables 4.2.6.8 and 6.1.1.4'

loop_
_geom_angle_atom_site_label_1
_geom_angle_atom_site_label_2
_geom_angle_atom_site_label_3
_geom_angle
N4 Rh1 N1 90.18(8)
N4 Rh1 N2 175.33(8)
N1 Rh1 N2 89.62(8)
N4 Rh1 N3 89.71(8)
N1 Rh1 N3 175.99(8)
N2 Rh1 N3 90.17(8)
N4 Rh1 C61 93.69(10)
N1 Rh1 C61 90.47(10)
N2 Rh1 C61 90.98(10)
N3 Rh1 C61 93.54(10)
N1 C1 C20 125.4(2)
N1 C1 C2 109.6(2)
C20 C1 C2 124.9(2)
C3 C2 C1 107.9(2)
C2 C3 C4 107.2(2)
N1 C4 C5 125.4(2)
N1 C4 C3 109.4(2)
C5 C4 C3 125.2(2)
C4 C5 C6 124.8(2)
C4 C5 C21 117.8(2)
C6 C5 C21 117.4(2)
N2 C6 C5 125.6(2)
N2 C6 C7 108.9(2)
C5 C6 C7 125.5(2)
C8 C7 C6 107.8(2)
C7 C8 C9 107.7(2)
N2 C9 C10 125.7(2)
N2 C9 C8 109.2(2)
C10 C9 C8 125.1(2)
C11 C10 C9 125.3(2)
C11 C10 C31 117.7(2)
C9 C10 C31 117.0(2)
N3 C11 C10 125.7(2)
N3 C11 C12 109.0(2)
C10 C11 C12 125.2(2)
C13 C12 C11 107.3(2)
C12 C13 C14 107.7(2)
N3 C14 C15 125.9(2)
N3 C14 C13 109.3(2)
C15 C14 C13 124.9(2)
C16 C15 C14 124.4(2)
C16 C15 C41 117.6(2)
C14 C15 C41 118.0(2)
N4 C16 C15 125.7(2)
N4 C16 C17 109.4(2)
C15 C16 C17 124.9(2)
C18 C17 C16 107.4(2)
C17 C18 C19 107.9(2)
N4 C19 C20 125.5(2)
N4 C19 C18 109.1(2)
C20 C19 C18 125.4(2)
C19 C20 C1 125.3(2)
C19 C20 C51 117.8(2)
C1 C20 C51 116.9(2)
C22 C21 C26 117.9(3)
C22 C21 C5 121.3(3)
C26 C21 C5 120.7(3)
C21 C22 C23 120.6(3)
C24 C23 C22 121.4(4)
C25 C24 C23 117.7(3)
C25 C24 C27 121.6(4)
C23 C24 C27 120.7(4)
C24 C25 C26 121.5(3)
C21 C26 C25 120.9(3)
C36 C31 C32 118.1(2)
C36 C31 C10 120.8(2)
C32 C31 C10 121.1(2)
C33 C32 C31 120.9(3)
C32 C33 C34 121.3(3)
C35 C34 C33 117.4(2)
C35 C34 C37 121.0(3)
C33 C34 C37 121.7(3)
C34 C35 C36 121.3(3)
C31 C36 C35 121.0(3)
C46 C41 C42 117.8(3)
C46 C41 C15 120.3(2)
C42 C41 C15 121.9(3)
C41 C42 C43 120.4(3)
C44 C43 C42 121.5(3)
C43 C44 C45 118.1(3)
C43 C44 C47 121.0(4)
C45 C44 C47 120.9(4)
C46 C45 C44 120.2(3)
C45 C46 C41 122.0(3)
C56 C51 C52 118.2(2)
C56 C51 C20 120.1(2)
C52 C51 C20 121.7(2)
C51 C52 C53 120.7(3)
C54 C53 C52 121.4(3)
C53 C54 C55 118.0(3)
C53 C54 C57 121.9(3)
C55 C54 C57 120.2(3)
C54 C55 C56 121.1(3)
C51 C56 C55 120.7(3)
C62 C61 Rh1 115.84(18)
C63 C62 C67 117.7(3)
C63 C62 C61 121.5(3)
C67 C62 C61 120.8(3)
C62 C63 C64 121.4(3)
C65 C64 C63 118.2(4)
C64 C65 C66 123.0(4)
C64 C65 F1 118.1(5)
C66 C65 F1 118.9(5)
C65 C66 C67 118.5(4)
C66 C67 C62 121.2(3)
C1 N1 C4 105.9(2)
C1 N1 Rh1 126.69(16)
C4 N1 Rh1 127.28(16)
C9 N2 C6 106.44(19)
C9 N2 Rh1 126.62(16)
C6 N2 Rh1 126.92(16)
C14 N3 C11 106.63(19)
C14 N3 Rh1 127.01(16)
C11 N3 Rh1 126.31(17)
C16 N4 C19 106.21(19)
C16 N4 Rh1 126.92(15)
C19 N4 Rh1 126.59(15)

loop_
_geom_bond_atom_site_label_1
_geom_bond_atom_site_label_2
_geom_bond_distance
Rh1 N4 2.0200(19)
Rh1 N1 2.022(2)
Rh1 N2 2.0256(19)
Rh1 N3 2.0260(19)
Rh1 C61 2.064(3)
F1 C65 1.367(4)
C1 N1 1.380(3)
C1 C20 1.394(3)
C1 C2 1.425(3)
C2 C3 1.343(4)
C3 C4 1.436(3)
C4 N1 1.382(3)
C4 C5 1.391(3)
C5 C6 1.394(3)
C5 C21 1.503(3)
C6 N2 1.384(3)
C6 C7 1.432(3)
C7 C8 1.337(4)
C8 C9 1.432(3)
C9 N2 1.376(3)
C9 C10 1.390(3)
C10 C11 1.389(3)
C10 C31 1.512(3)
C11 N3 1.383(3)
C11 C12 1.433(3)
C12 C13 1.349(3)
C13 C14 1.430(3)
C14 N3 1.373(3)
C14 C15 1.395(3)
C15 C16 1.394(3)
C15 C41 1.503(3)
C16 N4 1.378(3)
C16 C17 1.435(3)
C17 C18 1.340(3)
C18 C19 1.430(3)
C19 N4 1.385(3)
C19 C20 1.386(3)
C20 C51 1.504(3)
C21 C22 1.361(4)
C21 C26 1.376(4)
C22 C23 1.392(4)
C23 C24 1.366(5)
C24 C25 1.356(5)
C24 C27 1.524(4)
C25 C26 1.379(4)
C31 C36 1.371(4)
C31 C32 1.379(4)
C32 C33 1.379(4)
C33 C34 1.385(4)
C34 C35 1.374(4)
C34 C37 1.512(4)
C35 C36 1.386(4)
C41 C46 1.380(4)
C41 C42 1.381(4)
C42 C43 1.390(4)
C43 C44 1.371(5)
C44 C45 1.390(5)
C44 C47 1.528(4)
C45 C46 1.376(4)
C51 C56 1.374(4)
C51 C52 1.376(4)
C52 C53 1.383(4)
C53 C54 1.369(4)
C54 C55 1.371(4)
C54 C57 1.514(4)
C55 C56 1.388(4)
C61 C62 1.477(4)
C62 C63 1.378(4)
C62 C67 1.391(4)
C63 C64 1.388(5)
C64 C65 1.347(5)
C65 C66 1.357(5)
C66 C67 1.373(5)

loop_
_platon_squeeze_void_nr
_platon_squeeze_void_average_x
_platon_squeeze_void_average_y
_platon_squeeze_void_average_z
_platon_squeeze_void_volume
_platon_squeeze_void_count_electrons
1 -0.031 0.139 0.173 173.5 58.5
2 0.030 0.639 0.327 173.6 58.4
3 -0.031 0.361 0.673 173.5 58.5
4 0.030 0.861 0.827 173.6 58.6
